data_4326337
loop_
_publ_author_name
'Sabuj Kundu'
'William W. Brennessel'
'William D. Jones'

_publ_contact_author_address 'Department of Chemistry, University of Rochester, Rochester, New York 14627'
_publ_contact_author_email jones@chem.rochester.edu
_publ_contact_author_name 'William D. Jones'
_publ_section_title
;
 Synthesis and Reactivity of New Ni, Pd, and Pt
 2,6-Bis(di-tert-butylphosphinito)pyridine Pincer Complexes
;
_journal_name_full 'Inorganic Chemistry'
_journal_page_first 9443
_journal_page_last 9453
_journal_paper_doi 10.1021/ic201102v
_journal_volume 50
_journal_year 2011
_chemical_formula_moiety 'C21 H40 Cl N O2 P2 Pd'
_chemical_formula_sum 'C21 H40 Cl N O2 P2 Pd'
_chemical_formula_weight 542.33
_chemical_name_common jonsk44
_chemical_name_systematic
; 
 (H-PONOP)PdCl
;
_space_group_IT_number 2
_symmetry_cell_setting triclinic
_symmetry_space_group_name_Hall '-P 1'
_symmetry_space_group_name_H-M 'P -1'
_atom_sites_solution_hydrogens geom
_atom_sites_solution_primary direct
_atom_sites_solution_secondary difmap
_audit_creation_method SHELXL-97
_cell_angle_alpha 100.829(2)
_cell_angle_beta 95.463(2)
_cell_angle_gamma 103.295(2)
_cell_formula_units_Z 2
_cell_length_a 8.2561(10)
_cell_length_b 11.9401(15)
_cell_length_c 13.3069(16)
_cell_measurement_reflns_used 3652
_cell_measurement_temperature 100.0(1)
_cell_measurement_theta_max 24.76
_cell_measurement_theta_min 2.56
_cell_volume 1240.7(3)
_computing_cell_refinement 'SAINT (Bruker, 2009)'
_computing_data_collection 'APEX2 (Bruker, 2010)'
_computing_data_reduction 'SAINT (Bruker, 2009)'
_computing_molecular_graphics 'SHELXTL (Sheldrick, 2008)'
_computing_publication_material 'SHELXTL (Sheldrick, 2008)'
_computing_structure_refinement 'SHELXL-97 (Sheldrick, 2008)'
_computing_structure_solution 'SIR97 (Altomare et al., 1999)'
_diffrn_ambient_temperature 100.0(1)
_diffrn_measured_fraction_theta_full 1.000
_diffrn_measured_fraction_theta_max 1.000
_diffrn_measurement_device_type 'Bruker SMART APEX II CCD Platform'
_diffrn_measurement_method 'area detector, \w scans per \f'
_diffrn_radiation_monochromator graphite
_diffrn_radiation_source 'fine-focus sealed tube'
_diffrn_radiation_type MoK\a
_diffrn_radiation_wavelength 0.71073
_diffrn_reflns_av_R_equivalents 0.0604
_diffrn_reflns_av_sigmaI/netI 0.0638
_diffrn_reflns_limit_h_max 9
_diffrn_reflns_limit_h_min -9
_diffrn_reflns_limit_k_max 14
_diffrn_reflns_limit_k_min -14
_diffrn_reflns_limit_l_max 15
_diffrn_reflns_limit_l_min -15
_diffrn_reflns_number 13272
_diffrn_reflns_theta_full 25.03
_diffrn_reflns_theta_max 25.03
_diffrn_reflns_theta_min 1.80
_diffrn_standards_number 0
_exptl_absorpt_coefficient_mu 1.001
_exptl_absorpt_correction_T_max 0.9517
_exptl_absorpt_correction_T_min 0.8404
_exptl_absorpt_correction_type multi-scan
_exptl_absorpt_process_details 'SADABS (Sheldrick, 2008)'
_exptl_crystal_colour colorless
_exptl_crystal_density_diffrn 1.452
_exptl_crystal_description plate
_exptl_crystal_F_000 564
_exptl_crystal_size_max 0.18
_exptl_crystal_size_mid 0.16
_exptl_crystal_size_min 0.05
_refine_diff_density_max 0.845
_refine_diff_density_min -0.600
_refine_diff_density_rms 0.096
_refine_ls_extinction_method none
_refine_ls_goodness_of_fit_ref 1.017
_refine_ls_hydrogen_treatment constr
_refine_ls_matrix_type full
_refine_ls_number_parameters 297
_refine_ls_number_reflns 4373
_refine_ls_number_restraints 38
_refine_ls_restrained_S_all 1.018
_refine_ls_R_factor_all 0.0697
_refine_ls_R_factor_gt 0.0447
_refine_ls_shift/su_max 0.000
_refine_ls_shift/su_mean 0.000
_refine_ls_structure_factor_coef Fsqd
_refine_ls_weighting_details 'calc w=1/[\s^2^(Fo^2^)+(0.0451P)^2^+1.1620P] where P=(Fo^2^+2Fc^2^)/3'
_refine_ls_weighting_scheme calc
_refine_ls_wR_factor_gt 0.0949
_refine_ls_wR_factor_ref 0.1061
_reflns_number_gt 3288
_reflns_number_total 4373
_reflns_threshold_expression >2sigma(I)
_cod_data_source_file ic201102v_si_002_06.cif
_cod_data_source_block jonsk44_4b
_cod_database_code 4326337

loop_
_symmetry_equiv_pos_as_xyz
'x, y, z'
'-x, -y, -z'

loop_
_atom_site_label
_atom_site_type_symbol
_atom_site_fract_x
_atom_site_fract_y
_atom_site_fract_z
_atom_site_U_iso_or_equiv
_atom_site_adp_type
_atom_site_occupancy
_atom_site_symmetry_multiplicity
_atom_site_calc_flag
_atom_site_refinement_flags
_atom_site_disorder_assembly
_atom_site_disorder_group
Pd1 Pd 0.03048(5) 0.23430(4) 0.27461(3) 0.03483(14) Uani 1 1 d . A .
Cl1 Cl 0.18651(18) 0.22545(13) 0.42581(10) 0.0528(4) Uani 1 1 d . . .
P1 P 0.18417(16) 0.40903(12) 0.24875(10) 0.0385(3) Uani 1 1 d . . .
P2 P -0.16506(16) 0.05783(11) 0.24882(9) 0.0315(3) Uani 1 1 d D . .
O1 O 0.0826(4) 0.4201(3) 0.1408(3) 0.0422(9) Uani 1 1 d . . .
O2 O -0.2834(5) 0.0602(3) 0.1443(3) 0.0491(10) Uani 1 1 d . A .
N1 N -0.1042(6) 0.2426(4) 0.1453(3) 0.0533(14) Uani 1 1 d . . .
C1 C -0.0630(6) 0.3332(4) 0.0949(3) 0.0303(11) Uani 1 1 d . A .
C2 C -0.1465(6) 0.3444(5) 0.0116(4) 0.0436(14) Uani 1 1 d . . .
H2 H -0.1068 0.4117 -0.0162 0.052 Uiso 1 1 calc R A .
C3 C -0.3044(7) 0.2542(5) -0.0427(4) 0.0545(16) Uani 1 1 d . A .
H3A H -0.4002 0.2911 -0.0438 0.065 Uiso 1 1 calc R . .
H3B H -0.2908 0.2236 -0.1150 0.065 Uiso 1 1 calc R . .
C4 C -0.3389(6) 0.1553(4) 0.0128(4) 0.0397(13) Uani 1 1 d . . .
H4 H -0.4335 0.0904 -0.0140 0.048 Uiso 1 1 calc R A .
C5 C -0.2436(6) 0.1550(4) 0.0966(3) 0.0304(11) Uani 1 1 d . A .
C6 C 0.3917(7) 0.4031(7) 0.2086(5) 0.0626(19) Uani 1 1 d . . .
C7 C 0.3674(9) 0.2771(7) 0.1474(6) 0.079(2) Uani 1 1 d . . .
H7A H 0.4735 0.2678 0.1240 0.119 Uiso 1 1 calc R . .
H7B H 0.2806 0.2611 0.0874 0.119 Uiso 1 1 calc R . .
H7C H 0.3326 0.2216 0.1917 0.119 Uiso 1 1 calc R . .
C8 C 0.5219(7) 0.4267(7) 0.3041(6) 0.082(2) Uani 1 1 d . . .
H8A H 0.6283 0.4147 0.2830 0.123 Uiso 1 1 calc R . .
H8B H 0.4819 0.3724 0.3485 0.123 Uiso 1 1 calc R . .
H8C H 0.5394 0.5081 0.3424 0.123 Uiso 1 1 calc R . .
C9 C 0.4501(8) 0.4917(7) 0.1405(6) 0.085(3) Uani 1 1 d . . .
H9A H 0.5534 0.4792 0.1149 0.128 Uiso 1 1 calc R . .
H9B H 0.4718 0.5722 0.1815 0.128 Uiso 1 1 calc R . .
H9C H 0.3622 0.4797 0.0818 0.128 Uiso 1 1 calc R . .
C10 C 0.1781(7) 0.5449(5) 0.3374(4) 0.0494(15) Uani 1 1 d . . .
C11 C -0.0088(8) 0.5393(6) 0.3351(6) 0.076(2) Uani 1 1 d . . .
H11A H -0.0231 0.6048 0.3872 0.114 Uiso 1 1 calc R . .
H11B H -0.0672 0.4644 0.3502 0.114 Uiso 1 1 calc R . .
H11C H -0.0562 0.5450 0.2665 0.114 Uiso 1 1 calc R . .
C12 C 0.2541(10) 0.5432(6) 0.4462(4) 0.086(3) Uani 1 1 d . . .
H12A H 0.2278 0.6053 0.4965 0.130 Uiso 1 1 calc R . .
H12B H 0.3764 0.5567 0.4500 0.130 Uiso 1 1 calc R . .
H12C H 0.2067 0.4664 0.4619 0.130 Uiso 1 1 calc R . .
C13 C 0.2649(8) 0.6575(5) 0.3070(5) 0.0622(18) Uani 1 1 d . . .
H13A H 0.2411 0.7252 0.3517 0.093 Uiso 1 1 calc R . .
H13B H 0.2231 0.6543 0.2348 0.093 Uiso 1 1 calc R . .
H13C H 0.3866 0.6657 0.3148 0.093 Uiso 1 1 calc R . .
C14 C -0.1006(11) -0.0794(6) 0.2058(8) 0.038(2) Uani 0.721(12) 1 d PD A 1
C15 C -0.0090(15) -0.0542(9) 0.1156(9) 0.087(4) Uani 0.721(12) 1 d PD A 1
H15A H 0.0988 0.0039 0.1416 0.130 Uiso 0.721(12) 1 calc PR A 1
H15B H -0.0778 -0.0231 0.0691 0.130 Uiso 0.721(12) 1 calc PR A 1
H15C H 0.0113 -0.1273 0.0778 0.130 Uiso 0.721(12) 1 calc PR A 1
C16 C 0.021(3) -0.097(3) 0.2925(14) 0.085(4) Uani 0.721(12) 1 d PD A 1
H16A H -0.0420 -0.1244 0.3457 0.128 Uiso 0.721(12) 1 calc PR A 1
H16B H 0.1033 -0.0217 0.3233 0.128 Uiso 0.721(12) 1 calc PR A 1
H16C H 0.0800 -0.1553 0.2640 0.128 Uiso 0.721(12) 1 calc PR A 1
C17 C -0.2430(12) -0.1909(7) 0.1680(7) 0.042(2) Uani 0.721(12) 1 d PD A 1
H17A H -0.1971 -0.2562 0.1378 0.063 Uiso 0.721(12) 1 calc PR A 1
H17B H -0.3243 -0.1779 0.1156 0.063 Uiso 0.721(12) 1 calc PR A 1
H17C H -0.2994 -0.2104 0.2264 0.063 Uiso 0.721(12) 1 calc PR A 1
C18 C -0.3207(13) 0.0457(10) 0.3378(7) 0.0307(11) Uani 0.484(7) 1 d PD A 1
C19 C -0.3870(16) 0.1535(10) 0.3295(10) 0.044(2) Uani 0.484(7) 1 d PD A 1
H19A H -0.4714 0.1595 0.3759 0.066 Uiso 0.484(7) 1 calc PR A 1
H19B H -0.4383 0.1454 0.2581 0.066 Uiso 0.484(7) 1 calc PR A 1
H19C H -0.2938 0.2247 0.3491 0.066 Uiso 0.484(7) 1 calc PR A 1
C20 C -0.2268(14) 0.0612(10) 0.4456(8) 0.039(2) Uani 0.484(7) 1 d PD A 1
H20A H -0.3054 0.0641 0.4962 0.059 Uiso 0.484(7) 1 calc PR A 1
H20B H -0.1378 0.1348 0.4621 0.059 Uiso 0.484(7) 1 calc PR A 1
H20C H -0.1767 -0.0053 0.4480 0.059 Uiso 0.484(7) 1 calc PR A 1
C21 C -0.467(3) -0.0645(13) 0.3090(17) 0.056(4) Uani 0.484(7) 1 d PD A 1
H21A H -0.4280 -0.1320 0.3244 0.085 Uiso 0.484(7) 1 calc PR A 1
H21B H -0.5087 -0.0799 0.2351 0.085 Uiso 0.484(7) 1 calc PR A 1
H21C H -0.5571 -0.0525 0.3492 0.085 Uiso 0.484(7) 1 calc PR A 1
C14' C -0.053(3) -0.0578(16) 0.212(2) 0.038(2) Uani 0.279(12) 1 d PD A 5
C15' C 0.092(4) -0.019(3) 0.152(3) 0.087(4) Uani 0.279(12) 1 d PD A 5
H15D H 0.1861 0.0369 0.2004 0.130 Uiso 0.279(12) 1 calc PR A 5
H15E H 0.0548 0.0192 0.0986 0.130 Uiso 0.279(12) 1 calc PR A 5
H15F H 0.1291 -0.0879 0.1204 0.130 Uiso 0.279(12) 1 calc PR A 5
C16' C 0.013(8) -0.095(7) 0.309(4) 0.085(4) Uani 0.279(12) 1 d PD A 5
H16D H -0.0803 -0.1205 0.3462 0.128 Uiso 0.279(12) 1 calc PR A 5
H16E H 0.0964 -0.0273 0.3536 0.128 Uiso 0.279(12) 1 calc PR A 5
H16F H 0.0661 -0.1594 0.2887 0.128 Uiso 0.279(12) 1 calc PR A 5
C17' C -0.179(3) -0.165(2) 0.141(2) 0.042(2) Uani 0.279(12) 1 d PD A 5
H17D H -0.1280 -0.2318 0.1306 0.063 Uiso 0.279(12) 1 calc PR A 5
H17E H -0.2093 -0.1460 0.0746 0.063 Uiso 0.279(12) 1 calc PR A 5
H17F H -0.2803 -0.1852 0.1739 0.063 Uiso 0.279(12) 1 calc PR A 5
C18' C -0.3155(12) 0.0398(9) 0.3419(7) 0.0307(11) Uani 0.516(7) 1 d PD A 5
C19' C -0.3410(15) 0.1613(9) 0.3892(9) 0.044(2) Uani 0.516(7) 1 d PD A 5
H19D H -0.4284 0.1517 0.4341 0.066 Uiso 0.516(7) 1 calc PR A 5
H19E H -0.3755 0.1982 0.3337 0.066 Uiso 0.516(7) 1 calc PR A 5
H19F H -0.2353 0.2114 0.4299 0.066 Uiso 0.516(7) 1 calc PR A 5
C20' C -0.2545(13) -0.0141(9) 0.4299(8) 0.039(2) Uani 0.516(7) 1 d PD A 5
H20D H -0.1375 0.0275 0.4580 0.059 Uiso 0.516(7) 1 calc PR A 5
H20E H -0.2618 -0.0976 0.4031 0.059 Uiso 0.516(7) 1 calc PR A 5
H20F H -0.3252 -0.0065 0.4846 0.059 Uiso 0.516(7) 1 calc PR A 5
C21' C -0.489(2) -0.0381(13) 0.2890(15) 0.056(4) Uani 0.516(7) 1 d PD A 5
H21D H -0.4785 -0.1160 0.2557 0.085 Uiso 0.516(7) 1 calc PR A 5
H21E H -0.5351 -0.0012 0.2367 0.085 Uiso 0.516(7) 1 calc PR A 5
H21F H -0.5656 -0.0466 0.3408 0.085 Uiso 0.516(7) 1 calc PR A 5

loop_
_atom_site_aniso_label
_atom_site_aniso_U_11
_atom_site_aniso_U_22
_atom_site_aniso_U_33
_atom_site_aniso_U_23
_atom_site_aniso_U_13
_atom_site_aniso_U_12
Pd1 0.0341(2) 0.0386(2) 0.0283(2) 0.01448(16) -0.00842(15) 0.00181(15)
Cl1 0.0538(8) 0.0563(9) 0.0405(8) 0.0223(7) -0.0219(6) 0.0007(7)
P1 0.0264(7) 0.0523(9) 0.0334(7) 0.0211(6) -0.0057(6) -0.0025(6)
P2 0.0397(7) 0.0304(7) 0.0226(6) 0.0065(5) -0.0057(5) 0.0088(5)
O1 0.0337(19) 0.045(2) 0.043(2) 0.0232(17) -0.0140(16) -0.0045(15)
O2 0.059(2) 0.041(2) 0.036(2) 0.0188(17) -0.0190(17) -0.0106(17)
N1 0.052(3) 0.047(3) 0.049(3) 0.031(2) -0.028(2) -0.015(2)
C1 0.028(2) 0.039(3) 0.023(2) 0.010(2) 0.001(2) 0.005(2)
C2 0.046(3) 0.047(3) 0.032(3) 0.022(2) -0.011(2) -0.004(2)
C3 0.050(3) 0.052(4) 0.047(3) 0.027(3) -0.022(3) -0.015(3)
C4 0.039(3) 0.042(3) 0.032(3) 0.017(2) -0.010(2) -0.004(2)
C5 0.033(3) 0.035(3) 0.023(2) 0.011(2) 0.003(2) 0.006(2)
C6 0.035(3) 0.102(5) 0.060(4) 0.055(4) 0.000(3) 0.009(3)
C7 0.084(5) 0.104(6) 0.073(5) 0.039(5) 0.032(4) 0.045(5)
C8 0.032(3) 0.124(6) 0.098(6) 0.070(5) -0.008(3) 0.005(4)
C9 0.044(4) 0.144(7) 0.097(6) 0.087(6) 0.025(4) 0.028(4)
C10 0.054(4) 0.046(3) 0.037(3) 0.013(3) 0.005(3) -0.014(3)
C11 0.083(5) 0.050(4) 0.091(5) 0.011(4) 0.042(4) 0.001(3)
C12 0.147(7) 0.053(4) 0.033(3) 0.018(3) -0.007(4) -0.026(4)
C13 0.070(4) 0.055(4) 0.053(4) 0.025(3) 0.006(3) -0.012(3)
C14 0.037(6) 0.031(4) 0.033(3) -0.015(3) -0.009(4) 0.005(4)
C15 0.078(9) 0.058(7) 0.099(9) -0.030(5) 0.055(7) -0.012(6)
C16 0.094(6) 0.078(5) 0.073(8) -0.035(6) -0.039(6) 0.064(5)
C17 0.051(6) 0.025(4) 0.049(5) 0.007(3) 0.008(4) 0.009(4)
C18 0.035(3) 0.023(3) 0.029(3) 0.003(2) -0.007(2) 0.005(2)
C19 0.043(6) 0.043(4) 0.051(7) 0.010(6) 0.013(5) 0.018(4)
C20 0.049(5) 0.042(5) 0.031(4) 0.016(5) 0.008(3) 0.013(5)
C21 0.081(7) 0.042(7) 0.027(8) 0.014(5) 0.009(5) -0.027(6)
C14' 0.037(6) 0.031(4) 0.033(3) -0.015(3) -0.009(4) 0.005(4)
C15' 0.078(9) 0.058(7) 0.099(9) -0.030(5) 0.055(7) -0.012(6)
C16' 0.094(6) 0.078(5) 0.073(8) -0.035(6) -0.039(6) 0.064(5)
C17' 0.051(6) 0.025(4) 0.049(5) 0.007(3) 0.008(4) 0.009(4)
C18' 0.035(3) 0.023(3) 0.029(3) 0.003(2) -0.007(2) 0.005(2)
C19' 0.043(6) 0.043(4) 0.051(7) 0.010(6) 0.013(5) 0.018(4)
C20' 0.049(5) 0.042(5) 0.031(4) 0.016(5) 0.008(3) 0.013(5)
C21' 0.081(7) 0.042(7) 0.027(8) 0.014(5) 0.009(5) -0.027(6)

loop_
_atom_type_symbol
_atom_type_description
_atom_type_scat_dispersion_real
_atom_type_scat_dispersion_imag
_atom_type_scat_source
C C 0.0033 0.0016 'International Tables Vol C Tables 4.2.6.8 and 6.1.1.4'
H H 0.0000 0.0000 'International Tables Vol C Tables 4.2.6.8 and 6.1.1.4'
N N 0.0061 0.0033 'International Tables Vol C Tables 4.2.6.8 and 6.1.1.4'
O O 0.0106 0.0060 'International Tables Vol C Tables 4.2.6.8 and 6.1.1.4'
P P 0.1023 0.0942 'International Tables Vol C Tables 4.2.6.8 and 6.1.1.4'
Cl Cl 0.1484 0.1585 'International Tables Vol C Tables 4.2.6.8 and 6.1.1.4'
Pd Pd -0.9988 1.0072 'International Tables Vol C Tables 4.2.6.8 and 6.1.1.4'

loop_
_geom_angle_atom_site_label_1
_geom_angle_atom_site_label_2
_geom_angle_atom_site_label_3
_geom_angle
N1 Pd1 P1 80.58(12)
N1 Pd1 P2 81.14(12)
P1 Pd1 P2 161.52(5)
N1 Pd1 Cl1 179.63(17)
P1 Pd1 Cl1 99.37(5)
P2 Pd1 Cl1 98.93(5)
O1 P1 C10 102.1(2)
O1 P1 C6 100.6(2)
C10 P1 C6 116.0(3)
O1 P1 Pd1 102.14(12)
C10 P1 Pd1 118.00(17)
C6 P1 Pd1 114.2(2)
O2 P2 C18 100.1(4)
O2 P2 C18' 102.9(4)
O2 P2 C14 100.5(4)
C18 P2 C14 114.0(5)
C18' P2 C14 111.2(4)
O2 P2 C14' 106.4(10)
C18 P2 C14' 122.6(9)
C18' P2 C14' 119.5(9)
O2 P2 Pd1 101.41(13)
C18 P2 Pd1 117.0(4)
C18' P2 Pd1 118.0(4)
C14 P2 Pd1 118.9(3)
C14' P2 Pd1 106.4(7)
C1 O1 P1 119.1(3)
C5 O2 P2 119.9(3)
C1 N1 C5 114.2(4)
C1 N1 Pd1 123.3(3)
C5 N1 Pd1 122.5(3)
C2 C1 N1 126.2(4)
C2 C1 O1 118.9(4)
N1 C1 O1 114.9(4)
C1 C2 C3 122.0(4)
C1 C2 H2 119.0
C3 C2 H2 119.0
C4 C3 C2 109.4(4)
C4 C3 H3A 109.8
C2 C3 H3A 109.8
C4 C3 H3B 109.8
C2 C3 H3B 109.8
H3A C3 H3B 108.2
C5 C4 C3 122.2(4)
C5 C4 H4 118.9
C3 C4 H4 118.9
C4 C5 N1 125.8(4)
C4 C5 O2 119.2(4)
N1 C5 O2 115.0(4)
C8 C6 C7 109.6(6)
C8 C6 C9 109.9(5)
C7 C6 C9 110.0(6)
C8 C6 P1 109.5(5)
C7 C6 P1 105.3(4)
C9 C6 P1 112.4(4)
C6 C7 H7A 109.5
C6 C7 H7B 109.5
H7A C7 H7B 109.5
C6 C7 H7C 109.5
H7A C7 H7C 109.5
H7B C7 H7C 109.5
C6 C8 H8A 109.5
C6 C8 H8B 109.5
H8A C8 H8B 109.5
C6 C8 H8C 109.5
H8A C8 H8C 109.5
H8B C8 H8C 109.5
C6 C9 H9A 109.5
C6 C9 H9B 109.5
H9A C9 H9B 109.5
C6 C9 H9C 109.5
H9A C9 H9C 109.5
H9B C9 H9C 109.5
C13 C10 C11 109.0(5)
C13 C10 C12 110.1(5)
C11 C10 C12 109.4(5)
C13 C10 P1 114.6(4)
C11 C10 P1 104.6(4)
C12 C10 P1 108.9(4)
C10 C11 H11A 109.5
C10 C11 H11B 109.5
H11A C11 H11B 109.5
C10 C11 H11C 109.5
H11A C11 H11C 109.5
H11B C11 H11C 109.5
C10 C12 H12A 109.5
C10 C12 H12B 109.5
H12A C12 H12B 109.5
C10 C12 H12C 109.5
H12A C12 H12C 109.5
H12B C12 H12C 109.5
C10 C13 H13A 109.5
C10 C13 H13B 109.5
H13A C13 H13B 109.5
C10 C13 H13C 109.5
H13A C13 H13C 109.5
H13B C13 H13C 109.5
C15 C14 C17 108.7(7)
C15 C14 C16 110.1(10)
C17 C14 C16 109.7(9)
C15 C14 P2 102.6(6)
C17 C14 P2 115.9(5)
C16 C14 P2 109.6(15)
C20 C18 C21 112.3(8)
C20 C18 C19 110.4(8)
C21 C18 C19 109.2(8)
C20 C18 P2 107.6(7)
C21 C18 P2 116.2(14)
C19 C18 P2 100.5(7)
C17' C14' C15' 107.9(17)
C17' C14' C16' 109(2)
C15' C14' C16' 110(2)
C17' C14' P2 108.2(16)
C15' C14' P2 113.0(18)
C16' C14' P2 109(4)
C20' C18' C19' 108.5(7)
C20' C18' C21' 108.3(7)
C19' C18' C21' 106.7(8)
C20' C18' P2 112.5(7)
C19' C18' P2 108.9(7)
C21' C18' P2 111.7(12)

loop_
_geom_bond_atom_site_label_1
_geom_bond_atom_site_label_2
_geom_bond_distance
Pd1 N1 1.989(4)
Pd1 P1 2.2839(13)
Pd1 P2 2.2852(13)
Pd1 Cl1 2.3169(12)
P1 O1 1.636(3)
P1 C10 1.833(6)
P1 C6 1.855(6)
P2 O2 1.630(3)
P2 C18 1.828(7)
P2 C18' 1.842(7)
P2 C14 1.844(6)
P2 C14' 1.849(9)
O1 C1 1.393(5)
O2 C5 1.389(5)
N1 C1 1.373(6)
N1 C5 1.374(6)
C1 C2 1.295(6)
C2 C3 1.504(7)
C2 H2 0.9500
C3 C4 1.495(7)
C3 H3A 0.9900
C3 H3B 0.9900
C4 C5 1.303(6)
C4 H4 0.9500
C6 C8 1.522(8)
C6 C7 1.528(10)
C6 C9 1.543(8)
C7 H7A 0.9800
C7 H7B 0.9800
C7 H7C 0.9800
C8 H8A 0.9800
C8 H8B 0.9800
C8 H8C 0.9800
C9 H9A 0.9800
C9 H9B 0.9800
C9 H9C 0.9800
C10 C13 1.517(7)
C10 C11 1.526(9)
C10 C12 1.528(8)
C11 H11A 0.9800
C11 H11B 0.9800
C11 H11C 0.9800
C12 H12A 0.9800
C12 H12B 0.9800
C12 H12C 0.9800
C13 H13A 0.9800
C13 H13B 0.9800
C13 H13C 0.9800
C14 C15 1.519(12)
C14 C17 1.525(9)
C14 C16 1.533(12)
C15 H15A 0.9800
C15 H15B 0.9800
C15 H15C 0.9800
C16 H16A 0.9800
C16 H16B 0.9800
C16 H16C 0.9800
C17 H17A 0.9800
C17 H17B 0.9800
C17 H17C 0.9800
C18 C20 1.522(7)
C18 C21 1.524(7)
C18 C19 1.527(7)
C19 H19A 0.9800
C19 H19B 0.9800
C19 H19C 0.9800
C20 H20A 0.9800
C20 H20B 0.9800
C20 H20C 0.9800
C21 H21A 0.9800
C21 H21B 0.9800
C21 H21C 0.9800
C14' C17' 1.530(18)
C14' C15' 1.530(18)
C14' C16' 1.535(17)
C15' H15D 0.9800
C15' H15E 0.9800
C15' H15F 0.9800
C16' H16D 0.9800
C16' H16E 0.9800
C16' H16F 0.9800
C17' H17D 0.9800
C17' H17E 0.9800
C17' H17F 0.9800
C18' C20' 1.536(7)
C18' C19' 1.539(7)
C18' C21' 1.540(7)
C19' H19D 0.9800
C19' H19E 0.9800
C19' H19F 0.9800
C20' H20D 0.9800
C20' H20E 0.9800
C20' H20F 0.9800
C21' H21D 0.9800
C21' H21E 0.9800
C21' H21F 0.9800

loop_
_geom_torsion_atom_site_label_1
_geom_torsion_atom_site_label_2
_geom_torsion_atom_site_label_3
_geom_torsion_atom_site_label_4
_geom_torsion
N1 Pd1 P1 O1 -1.5(2)
P2 Pd1 P1 O1 7.0(3)
Cl1 Pd1 P1 O1 178.92(15)
N1 Pd1 P1 C10 109.5(3)
P2 Pd1 P1 C10 117.9(3)
Cl1 Pd1 P1 C10 -70.2(2)
N1 Pd1 P1 C6 -109.1(3)
P2 Pd1 P1 C6 -100.6(3)
Cl1 Pd1 P1 C6 71.3(2)
N1 Pd1 P2 O2 -1.2(2)
P1 Pd1 P2 O2 -9.7(3)
Cl1 Pd1 P2 O2 178.42(16)
N1 Pd1 P2 C18 -108.9(4)
P1 Pd1 P2 C18 -117.4(4)
Cl1 Pd1 P2 C18 70.7(4)
N1 Pd1 P2 C18' -112.6(4)
P1 Pd1 P2 C18' -121.1(4)
Cl1 Pd1 P2 C18' 67.0(4)
N1 Pd1 P2 C14 107.7(4)
P1 Pd1 P2 C14 99.2(4)
Cl1 Pd1 P2 C14 -72.7(4)
N1 Pd1 P2 C14' 109.8(11)
P1 Pd1 P2 C14' 101.4(11)
Cl1 Pd1 P2 C14' -70.5(11)
C10 P1 O1 C1 -120.2(4)
C6 P1 O1 C1 120.1(4)
Pd1 P1 O1 C1 2.3(4)
C18 P2 O2 C5 122.2(5)
C18' P2 O2 C5 124.3(5)
C14 P2 O2 C5 -120.9(5)
C14' P2 O2 C5 -109.4(9)
Pd1 P2 O2 C5 1.7(4)
P1 Pd1 N1 C1 0.8(4)
P2 Pd1 N1 C1 -176.5(5)
Cl1 Pd1 N1 C1 83(22)
P1 Pd1 N1 C5 178.1(5)
P2 Pd1 N1 C5 0.8(4)
Cl1 Pd1 N1 C5 -100(22)
C5 N1 C1 C2 3.4(8)
Pd1 N1 C1 C2 -179.0(4)
C5 N1 C1 O1 -177.1(4)
Pd1 N1 C1 O1 0.4(7)
P1 O1 C1 C2 177.5(4)
P1 O1 C1 N1 -2.0(6)
N1 C1 C2 C3 -0.8(9)
O1 C1 C2 C3 179.8(5)
C1 C2 C3 C4 -1.8(8)
C2 C3 C4 C5 1.7(8)
C3 C4 C5 N1 0.9(9)
C3 C4 C5 O2 179.8(5)
C1 N1 C5 C4 -3.4(8)
Pd1 N1 C5 C4 179.0(4)
C1 N1 C5 O2 177.6(4)
Pd1 N1 C5 O2 0.0(7)
P2 O2 C5 C4 179.6(4)
P2 O2 C5 N1 -1.3(6)
O1 P1 C6 C8 164.4(5)
C10 P1 C6 C8 55.2(5)
Pd1 P1 C6 C8 -87.0(5)
O1 P1 C6 C7 -77.8(4)
C10 P1 C6 C7 173.0(4)
Pd1 P1 C6 C7 30.7(4)
O1 P1 C6 C9 42.0(6)
C10 P1 C6 C9 -67.2(6)
Pd1 P1 C6 C9 150.5(5)
O1 P1 C10 C13 -61.6(5)
C6 P1 C10 C13 46.7(5)
Pd1 P1 C10 C13 -172.5(4)
O1 P1 C10 C11 57.7(4)
C6 P1 C10 C11 166.0(4)
Pd1 P1 C10 C11 -53.3(4)
O1 P1 C10 C12 174.6(4)
C6 P1 C10 C12 -77.1(5)
Pd1 P1 C10 C12 63.6(4)
O2 P2 C14 C15 60.4(6)
C18 P2 C14 C15 166.6(6)
C18' P2 C14 C15 168.8(6)
Pd1 P2 C14 C15 -49.0(7)
O2 P2 C14 C17 -57.9(8)
C18 P2 C14 C17 48.3(9)
C18' P2 C14 C17 50.5(9)
Pd1 P2 C14 C17 -167.3(6)
O2 P2 C14 C16 177.4(9)
C18 P2 C14 C16 -76.5(10)
C18' P2 C14 C16 -74.3(10)
Pd1 P2 C14 C16 67.9(10)
O2 P2 C18 C20 -171.4(6)
C14 P2 C18 C20 82.1(8)
C14' P2 C18 C20 71.6(13)
Pd1 P2 C18 C20 -63.0(7)
O2 P2 C18 C21 61.7(8)
C14 P2 C18 C21 -44.7(9)
C14' P2 C18 C21 -55.3(14)
Pd1 P2 C18 C21 170.2(7)
O2 P2 C18 C19 -55.9(7)
C14 P2 C18 C19 -162.3(7)
C14' P2 C18 C19 -172.9(12)
Pd1 P2 C18 C19 52.5(8)
O2 P2 C14' C17' -42.9(18)
C18 P2 C14' C17' 71(2)
C18' P2 C14' C17' 73(2)
Pd1 P2 C14' C17' -150.5(15)
O2 P2 C14' C15' 76(2)
C18 P2 C14' C15' -169.7(18)
C18' P2 C14' C15' -167.9(18)
Pd1 P2 C14' C15' -31(2)
O2 P2 C14' C16' -161(2)
C18 P2 C14' C16' -47(2)
C18' P2 C14' C16' -46(2)
Pd1 P2 C14' C16' 91(2)
O2 P2 C18' C20' 156.7(7)
C14 P2 C18' C20' 49.9(9)
C14' P2 C18' C20' 39.3(13)
Pd1 P2 C18' C20' -92.7(7)
O2 P2 C18' C19' -82.9(7)
C14 P2 C18' C19' 170.3(7)
C14' P2 C18' C19' 159.6(12)
Pd1 P2 C18' C19' 27.7(8)
O2 P2 C18' C21' 34.7(8)
C14 P2 C18' C21' -72.1(8)
C14' P2 C18' C21' -82.7(13)
Pd1 P2 C18' C21' 145.3(7)
